data_2208629
loop_
_publ_author_name
'Zhi-Cheng Ma'
'Xin-Hua Li'

_publ_section_title
;
 Isonipecotate chloride
;
_journal_coeditor_code HK6075
_journal_issue 4
_journal_name_full 'Acta Crystallographica Section E'
_journal_page_first o1250
_journal_page_last o1251
_journal_paper_doi 10.1107/S1600536806007252
_journal_volume 62
_journal_year 2006
_chemical_formula_iupac 'C6 H12 N O2 + , Cl -'
_chemical_formula_moiety 'C6 H12 N O2 + , Cl -'
_chemical_formula_sum 'C6 H12 Cl N O2'
_chemical_formula_weight 165.62
_chemical_name_systematic
;
Isonipecotate chloride
;
_space_group_IT_number 19
_symmetry_cell_setting orthorhombic
_symmetry_space_group_name_Hall 'P 2ac 2ab'
_symmetry_space_group_name_H-M 'P 21 21 21'
_atom_sites_solution_hydrogens geom
_atom_sites_solution_primary direct
_atom_sites_solution_secondary difmap
_audit_creation_method SHELXL97
_cell_angle_alpha 90.00
_cell_angle_beta 90.00
_cell_angle_gamma 90.00
_cell_formula_units_Z 4
_cell_length_a 7.0405(7)
_cell_length_b 7.4902(7)
_cell_length_c 15.2806(15)
_cell_measurement_reflns_used 352
_cell_measurement_temperature 298(2)
_cell_measurement_theta_max 25.08
_cell_measurement_theta_min 2.67
_cell_volume 805.82(14)
_computing_cell_refinement 'SAINT (Bruker, 2002)'
_computing_data_collection 'SMART (Bruker, 2002)'
_computing_data_reduction SAINT
_computing_molecular_graphics 'ORTEPIII (Johnson & Burnett, 1996)'
_computing_publication_material 'SHELXTL (Bruker, 2002)'
_computing_structure_refinement 'SHELXL97 (Sheldrick, 1997)'
_computing_structure_solution 'SHELXS97 (Sheldrick, 1997)'
_diffrn_ambient_temperature 298(2)
_diffrn_measured_fraction_theta_full 0.997
_diffrn_measured_fraction_theta_max 0.997
_diffrn_measurement_device_type 'Bruker SMART CCD area-detector'
_diffrn_measurement_method \w
_diffrn_radiation_monochromator graphite
_diffrn_radiation_source 'fine-focus sealed tube'
_diffrn_radiation_type MoK\a
_diffrn_radiation_wavelength 0.71073
_diffrn_reflns_av_R_equivalents 0.0159
_diffrn_reflns_av_sigmaI/netI 0.0200
_diffrn_reflns_limit_h_max 8
_diffrn_reflns_limit_h_min -6
_diffrn_reflns_limit_k_max 8
_diffrn_reflns_limit_k_min -8
_diffrn_reflns_limit_l_max 18
_diffrn_reflns_limit_l_min -18
_diffrn_reflns_number 3980
_diffrn_reflns_theta_full 25.08
_diffrn_reflns_theta_max 25.08
_diffrn_reflns_theta_min 2.67
_diffrn_standards_number 0
_exptl_absorpt_coefficient_mu 0.417
_exptl_absorpt_correction_T_max 0.93
_exptl_absorpt_correction_T_min 0.86
_exptl_absorpt_correction_type numerical
_exptl_absorpt_process_details '(SADABS; Sheldrick, 1996)'
_exptl_crystal_colour colourless
_exptl_crystal_density_diffrn 1.365
_exptl_crystal_density_method 'not measured'
_exptl_crystal_description block
_exptl_crystal_F_000 352
_exptl_crystal_size_max 0.36
_exptl_crystal_size_mid 0.31
_exptl_crystal_size_min 0.18
_refine_diff_density_max 0.755
_refine_diff_density_min -0.222
_refine_ls_abs_structure_details 'Flack (1983), with 568 Friedel pairs'
_refine_ls_abs_structure_Flack 0.40(13)
_refine_ls_extinction_method none
_refine_ls_goodness_of_fit_ref 1.204
_refine_ls_hydrogen_treatment constr
_refine_ls_matrix_type full
_refine_ls_number_parameters 92
_refine_ls_number_reflns 1426
_refine_ls_number_restraints 0
_refine_ls_restrained_S_all 1.204
_refine_ls_R_factor_all 0.0470
_refine_ls_R_factor_gt 0.0459
_refine_ls_shift/su_max 0.000
_refine_ls_shift/su_mean 0.000
_refine_ls_structure_factor_coef Fsqd
_refine_ls_weighting_details 'calc w = 1/[\s^2^(Fo^2^)+(0.0636P)^2^+0.4526P] where P=(Fo^2^+2Fc^2^)/3'
_refine_ls_weighting_scheme calc
_refine_ls_wR_factor_gt 0.1220
_refine_ls_wR_factor_ref 0.1227
_reflns_number_gt 1394
_reflns_number_total 1426
_reflns_threshold_expression I>2\s(I)
_cod_data_source_file hk6075.cif
_cod_data_source_block I
_cod_database_code 2208629
_cod_database_fobs_code 2208629

loop_
_symmetry_equiv_pos_as_xyz
'x, y, z'
'-x+1/2, -y, z+1/2'
'-x, y+1/2, -z+1/2'
'x+1/2, -y+1/2, -z'

loop_
_atom_site_type_symbol
_atom_site_label
_atom_site_fract_x
_atom_site_fract_y
_atom_site_fract_z
_atom_site_U_iso_or_equiv
_atom_site_adp_type
_atom_site_calc_flag
_atom_site_refinement_flags
_atom_site_occupancy
Cl Cl1 0.19967(11) 0.45733(11) 0.92845(5) 0.0365(2) Uani d . 1
O O1 0.4268(4) 0.4291(6) 0.76164(17) 0.0674(10) Uani d . 1
H H1 0.3722 0.4460 0.8083 0.101 Uiso calc R 1
N N1 0.9303(4) 0.5567(4) 0.54806(18) 0.0394(7) Uani d . 1
H H1A 1.0082 0.5493 0.5015 0.047 Uiso calc R 1
H H1B 0.8922 0.6710 0.5530 0.047 Uiso calc R 1
C C2 0.6281(5) 0.4490(6) 0.6107(2) 0.0403(8) Uani d . 1
H H2A 0.5235 0.3668 0.6017 0.048 Uiso calc R 1
H H2B 0.5760 0.5685 0.6155 0.048 Uiso calc R 1
C C1 0.7613(5) 0.4404(5) 0.5333(2) 0.0434(8) Uani d . 1
H H1C 0.8024 0.3181 0.5245 0.052 Uiso calc R 1
H H1D 0.6950 0.4790 0.4810 0.052 Uiso calc R 1
C C3 0.7313(4) 0.4012(4) 0.69518(19) 0.0333(7) Uani d . 1
H H3 0.7748 0.2775 0.6894 0.040 Uiso calc R 1
C C5 1.0363(5) 0.5047(6) 0.6282(2) 0.0479(10) Uani d . 1
H H5A 1.1442 0.5835 0.6362 0.057 Uiso calc R 1
H H5B 1.0836 0.3837 0.6220 0.057 Uiso calc R 1
C C4 0.9062(5) 0.5162(6) 0.7071(2) 0.0442(9) Uani d . 1
H H4A 0.9745 0.4776 0.7589 0.053 Uiso calc R 1
H H4B 0.8679 0.6393 0.7159 0.053 Uiso calc R 1
O O2 0.6659(4) 0.3805(7) 0.84800(16) 0.0873(13) Uani d . 1
C C6 0.6068(5) 0.4097(5) 0.7756(2) 0.0405(9) Uani d . 1

loop_
_atom_site_aniso_label
_atom_site_aniso_U_11
_atom_site_aniso_U_22
_atom_site_aniso_U_33
_atom_site_aniso_U_12
_atom_site_aniso_U_13
_atom_site_aniso_U_23
Cl1 0.0320(4) 0.0415(4) 0.0361(4) -0.0005(3) 0.0034(3) 0.0003(3)
O1 0.0436(15) 0.124(3) 0.0349(13) 0.0116(18) 0.0090(11) 0.0077(18)
N1 0.0407(15) 0.0378(15) 0.0396(15) 0.0041(13) 0.0123(12) 0.0030(13)
C2 0.0308(16) 0.062(2) 0.0283(15) -0.0035(18) -0.0024(13) -0.0009(17)
C1 0.0475(19) 0.056(2) 0.0267(15) -0.0023(18) 0.0018(14) -0.0004(15)
C3 0.0357(17) 0.0369(16) 0.0272(15) -0.0003(13) 0.0012(13) 0.0010(12)
C5 0.0320(17) 0.061(3) 0.050(2) -0.0018(16) 0.0021(16) 0.0019(18)
C4 0.0371(17) 0.059(2) 0.0360(18) -0.0018(16) -0.0041(14) -0.0015(16)
O2 0.0485(17) 0.179(4) 0.0347(15) 0.005(2) 0.0024(13) 0.0027(18)
C6 0.0376(18) 0.057(2) 0.0271(16) -0.0032(15) -0.0008(14) -0.0019(15)

loop_
_atom_type_symbol
_atom_type_description
_atom_type_scat_dispersion_real
_atom_type_scat_dispersion_imag
_atom_type_scat_source
C C 0.0033 0.0016 'International Tables Vol C Tables 4.2.6.8 and 6.1.1.4'
H H 0.0000 0.0000 'International Tables Vol C Tables 4.2.6.8 and 6.1.1.4'
N N 0.0061 0.0033 'International Tables Vol C Tables 4.2.6.8 and 6.1.1.4'
O O 0.0106 0.0060 'International Tables Vol C Tables 4.2.6.8 and 6.1.1.4'
Cl Cl 0.1484 0.1585 'International Tables Vol C Tables 4.2.6.8 and 6.1.1.4'

loop_
_geom_angle_atom_site_label_1
_geom_angle_atom_site_label_2
_geom_angle_atom_site_label_3
_geom_angle
_geom_angle_publ_flag
C6 O1 H1 109.5 ?
C5 N1 C1 111.8(3) yes
C5 N1 H1A 109.3 ?
C1 N1 H1A 109.3 ?
C5 N1 H1B 109.3 ?
C1 N1 H1B 109.3 ?
H1A N1 H1B 107.9 ?
C1 C2 C3 110.9(3) yes
C1 C2 H2A 109.5 ?
C3 C2 H2A 109.5 ?
C1 C2 H2B 109.5 ?
C3 C2 H2B 109.5 ?
H2A C2 H2B 108.0 ?
N1 C1 C2 110.6(3) yes
N1 C1 H1C 109.5 ?
C2 C1 H1C 109.5 ?
N1 C1 H1D 109.5 ?
C2 C1 H1D 109.5 ?
H1C C1 H1D 108.1 ?
C6 C3 C4 110.5(3) yes
C6 C3 C2 113.8(3) yes
C4 C3 C2 110.9(3) yes
C6 C3 H3 107.1 ?
C4 C3 H3 107.1 ?
C2 C3 H3 107.1 ?
N1 C5 C4 109.7(3) ?
N1 C5 H5A 109.7 ?
C4 C5 H5A 109.7 ?
N1 C5 H5B 109.7 ?
C4 C5 H5B 109.7 ?
H5A C5 H5B 108.2 ?
C3 C4 C5 111.3(3) ?
C3 C4 H4A 109.4 ?
C5 C4 H4A 109.4 ?
C3 C4 H4B 109.4 ?
C5 C4 H4B 109.4 ?
H4A C4 H4B 108.0 ?
O2 C6 O1 120.8(3) yes
O2 C6 C3 122.7(3) yes
O1 C6 C3 116.0(3) yes

loop_
_geom_bond_atom_site_label_1
_geom_bond_atom_site_label_2
_geom_bond_distance
_geom_bond_publ_flag
O1 C6 1.293(4) yes
O1 H1 0.8200 ?
N1 C5 1.486(5) yes
N1 C1 1.492(5) ?
N1 H1A 0.9000 ?
N1 H1B 0.9000 ?
C2 C1 1.511(5) yes
C2 C3 1.524(4) ?
C2 H2A 0.9700 ?
C2 H2B 0.9700 ?
C1 H1C 0.9700 ?
C1 H1D 0.9700 ?
C3 C6 1.511(4) yes
C3 C4 1.514(5) ?
C3 H3 0.9800 ?
C5 C4 1.517(5) ?
C5 H5A 0.9700 ?
C5 H5B 0.9700 ?
C4 H4A 0.9700 ?
C4 H4B 0.9700 ?
O2 C6 1.202(4) yes

loop_
_geom_hbond_atom_site_label_D
_geom_hbond_atom_site_label_H
_geom_hbond_atom_site_label_A
_geom_hbond_site_symmetry_A
_geom_hbond_distance_DH
_geom_hbond_distance_HA
_geom_hbond_distance_DA
_geom_hbond_angle_DHA
N1 H1B Cl1 3_656 0.90 2.26 3.157(3) 178
N1 H1A Cl1 2_664 0.90 2.34 3.184(3) 156
O1 H1 Cl1 . 0.82 2.20 3.016(3) 172

loop_
_geom_torsion_atom_site_label_1
_geom_torsion_atom_site_label_2
_geom_torsion_atom_site_label_3
_geom_torsion_atom_site_label_4
_geom_torsion
_geom_torsion_publ_flag
C5 N1 C1 C2 58.6(4) yes
C3 C2 C1 N1 -55.4(4) yes
C1 C2 C3 C6 179.2(3) ?
C1 C2 C3 C4 53.9(4) yes
C1 N1 C5 C4 -58.7(4) yes
C6 C3 C4 C5 178.1(3) ?
C2 C3 C4 C5 -54.8(4) yes
N1 C5 C4 C3 56.8(4) yes
C4 C3 C6 O2 -52.7(5) ?
C2 C3 C6 O2 -178.1(4) ?
C4 C3 C6 O1 135.4(4) ?
C2 C3 C6 O1 9.9(5) ?

loop_
_cod_related_entry_id
_cod_related_entry_database
_cod_related_entry_code
1 ChemSpider 20929
